data_4332691
loop_
_publ_author_name
'Han, Hua'
'Elsmaili, Mona'
'Johnson, Samuel A.'

_publ_section_title
;
 Diligating Tripodal Amido-Phosphine Ligands:&#x00A0; the Effect of a
 Proximal Antipodal Early Transition Metal on Phosphine Donor Ability in a
 Building Block for Heterometallic Complexes
;
_journal_issue 18
_journal_name_full 'Inorganic Chemistry'
_journal_page_first 7435
_journal_page_last 7445
_journal_paper_doi 10.1021/ic060692d
_journal_volume 45
_journal_year 2006
_chemical_formula_sum 'C27 H18 F18 N3 P'
_chemical_formula_weight 757.41
_chemical_name_systematic
;
 ?
;
_space_group_IT_number 61
_symmetry_cell_setting orthorhombic
_symmetry_space_group_name_Hall '-P 2ac 2ab'
_symmetry_space_group_name_H-M 'P b c a'
_atom_sites_solution_hydrogens geom
_atom_sites_solution_primary direct
_atom_sites_solution_secondary difmap
_audit_creation_method SHELXL-97
_cell_angle_alpha 90.00
_cell_angle_beta 90.00
_cell_angle_gamma 90.00
_cell_formula_units_Z 8
_cell_length_a 15.620(2)
_cell_length_b 16.410(2)
_cell_length_c 22.386(3)
_cell_measurement_temperature 143(2)
_cell_volume 5738.1(13)
_computing_structure_refinement 'SHELXL-97 (Sheldrick, 1997)'
_diffrn_ambient_temperature 143(2)
_diffrn_measured_fraction_theta_full 0.996
_diffrn_measured_fraction_theta_max 0.996
_diffrn_radiation_monochromator graphite
_diffrn_radiation_source 'fine-focus sealed tube'
_diffrn_radiation_type MoK\a
_diffrn_radiation_wavelength 0.71073
_diffrn_reflns_av_R_equivalents 0.0282
_diffrn_reflns_av_sigmaI/netI 0.0170
_diffrn_reflns_limit_h_max 20
_diffrn_reflns_limit_h_min -20
_diffrn_reflns_limit_k_max 21
_diffrn_reflns_limit_k_min -20
_diffrn_reflns_limit_l_max 28
_diffrn_reflns_limit_l_min -28
_diffrn_reflns_number 61351
_diffrn_reflns_theta_full 27.50
_diffrn_reflns_theta_max 27.50
_diffrn_reflns_theta_min 1.82
_exptl_absorpt_coefficient_mu 0.239
_exptl_absorpt_correction_T_max 0.9316
_exptl_absorpt_correction_T_min 0.8896
_exptl_absorpt_correction_type multi-scan
_exptl_absorpt_process_details 'SADABS, BRUKER 2001'
_exptl_crystal_colour colorless
_exptl_crystal_density_diffrn 1.754
_exptl_crystal_density_method 'not measured'
_exptl_crystal_description block
_exptl_crystal_F_000 3024
_exptl_crystal_size_max 0.50
_exptl_crystal_size_mid 0.40
_exptl_crystal_size_min 0.30
_refine_diff_density_max 1.002
_refine_diff_density_min -0.508
_refine_diff_density_rms 0.092
_refine_ls_extinction_method none
_refine_ls_goodness_of_fit_ref 1.052
_refine_ls_hydrogen_treatment constr
_refine_ls_matrix_type full
_refine_ls_number_parameters 505
_refine_ls_number_reflns 6569
_refine_ls_number_restraints 0
_refine_ls_restrained_S_all 1.052
_refine_ls_R_factor_all 0.0767
_refine_ls_R_factor_gt 0.0654
_refine_ls_shift/su_max 0.001
_refine_ls_shift/su_mean 0.000
_refine_ls_structure_factor_coef Fsqd
_refine_ls_weighting_details 'calc w=1/[\s^2^(Fo^2^)+(0.0992P)^2^+7.3024P] where P=(Fo^2^+2Fc^2^)/3'
_refine_ls_weighting_scheme calc
_refine_ls_wR_factor_gt 0.1741
_refine_ls_wR_factor_ref 0.1871
_reflns_number_gt 5461
_reflns_number_total 6569
_reflns_threshold_expression >2sigma(I)
_cod_data_source_file ic060692dsup1.cif
_cod_data_source_block pn3cf3m
_cod_original_cell_volume 5738.0(13)
_cod_original_sg_symbol_H-M Pbca
_cod_database_code 4332691

loop_
_symmetry_equiv_pos_as_xyz
'x, y, z'
'-x+1/2, -y, z+1/2'
'-x, y+1/2, -z+1/2'
'x+1/2, -y+1/2, -z'
'-x, -y, -z'
'x-1/2, y, -z-1/2'
'x, -y-1/2, z-1/2'
'-x-1/2, y-1/2, z'

loop_
_atom_site_label
_atom_site_type_symbol
_atom_site_fract_x
_atom_site_fract_y
_atom_site_fract_z
_atom_site_U_iso_or_equiv
_atom_site_adp_type
_atom_site_occupancy
_atom_site_symmetry_multiplicity
_atom_site_calc_flag
_atom_site_refinement_flags
_atom_site_disorder_assembly
_atom_site_disorder_group
C1 C 0.92865(16) -0.02755(15) 0.57573(14) 0.0364(6) Uani 1 1 d . . .
H1A H 0.9698 -0.0518 0.5472 0.044 Uiso 1 1 calc R . .
H1B H 0.9325 -0.0578 0.6139 0.044 Uiso 1 1 calc R . .
C2 C 1.07095(14) 0.07285(14) 0.59949(12) 0.0278(5) Uani 1 1 d . . .
H2A H 1.0832 0.0419 0.6365 0.033 Uiso 1 1 calc R . .
H2B H 1.0978 0.0439 0.5655 0.033 Uiso 1 1 calc R . .
C3 C 0.9171(2) 0.09153(19) 0.66591(18) 0.0587(10) Uani 1 1 d . . .
C4 C 0.79635(16) -0.10327(15) 0.54900(12) 0.0335(5) Uani 1 1 d . . .
C5 C 0.70808(16) -0.09908(16) 0.53715(12) 0.0325(5) Uani 1 1 d . . .
H5 H 0.6814 -0.0477 0.5312 0.039 Uiso 1 1 calc R . .
C6 C 0.66031(14) -0.16922(15) 0.53412(10) 0.0278(5) Uani 1 1 d . . .
C7 C 0.69763(15) -0.24528(15) 0.54208(10) 0.0282(5) Uiso 1 1 d . . .
H7 H 0.6642 -0.2936 0.5400 0.034 Uiso 1 1 calc R . .
C8 C 0.78453(15) -0.24886(14) 0.55301(10) 0.0270(5) Uani 1 1 d . . .
C9 C 0.83440(15) -0.17937(15) 0.55658(11) 0.0293(5) Uani 1 1 d . . .
H9 H 0.8941 -0.1835 0.5641 0.035 Uiso 1 1 calc R . .
C10 C 0.56517(16) -0.16415(16) 0.52452(12) 0.0342(5) Uani 1 1 d . . .
C11 C 0.82714(17) -0.33027(15) 0.55826(12) 0.0335(5) Uani 1 1 d . . .
C12 C 1.19175(15) 0.16806(14) 0.61346(10) 0.0256(5) Uani 1 1 d . . .
C13 C 1.24772(15) 0.10496(14) 0.62741(11) 0.0280(5) Uani 1 1 d . . .
H13 H 1.2274 0.0505 0.6294 0.034 Uiso 1 1 calc R . .
C14 C 1.33349(15) 0.12181(15) 0.63851(11) 0.0308(5) Uani 1 1 d . . .
C15 C 1.36555(16) 0.20033(15) 0.63601(11) 0.0301(5) Uani 1 1 d . . .
H15 H 1.4241 0.2113 0.6440 0.036 Uiso 1 1 calc R . .
C16 C 1.30912(16) 0.26233(14) 0.62142(10) 0.0281(5) Uani 1 1 d . . .
C17 C 1.22373(15) 0.24753(14) 0.61013(11) 0.0272(5) Uani 1 1 d . . .
H17 H 1.1866 0.2913 0.6001 0.033 Uiso 1 1 calc R . .
C18 C 1.39181(17) 0.05159(19) 0.65250(15) 0.0438(7) Uani 1 1 d . . .
C19 C 1.34139(17) 0.34816(16) 0.61601(13) 0.0365(6) Uani 1 1 d . . .
C20 C 0.8615(2) 0.2289(3) 0.69655(15) 0.0292(7) Uiso 0.742(3) 1 d P A 1
C21 C 0.8832(2) 0.3117(3) 0.69910(14) 0.0285(7) Uiso 0.742(3) 1 d P A 1
H21 H 0.9406 0.3282 0.6920 0.034 Uiso 0.742(3) 1 calc PR A 1
C22 C 0.8214(3) 0.3696(3) 0.71188(18) 0.0308(9) Uani 0.742(3) 1 d P A 1
C23 C 0.7371(3) 0.3481(4) 0.7218(3) 0.0327(8) Uiso 0.742(3) 1 d P A 1
H23 H 0.6947 0.3883 0.7291 0.039 Uiso 0.742(3) 1 calc PR A 1
C24 C 0.7162(3) 0.2659(3) 0.72075(17) 0.0284(10) Uiso 0.742(3) 1 d P A 1
C25 C 0.7769(3) 0.2065(2) 0.70813(15) 0.0278(7) Uiso 0.742(3) 1 d P A 1
H25 H 0.7608 0.1507 0.7074 0.033 Uiso 0.742(3) 1 calc PR A 1
C26 C 0.8483(3) 0.4575(3) 0.7116(2) 0.0427(10) Uiso 0.742(3) 1 d P A 1
C27 C 0.6252(2) 0.2444(2) 0.73298(15) 0.0327(8) Uiso 0.742(3) 1 d P A 1
C20B C 0.8218(8) 0.1990(6) 0.7023(4) 0.028(2) Uiso 0.258(3) 1 d P A 2
C21B C 0.8727(6) 0.2687(9) 0.6974(4) 0.0279(19) Uiso 0.258(3) 1 d P A 2
H21B H 0.9317 0.2631 0.6880 0.033 Uiso 0.258(3) 1 calc PR A 2
C22B C 0.8383(9) 0.3465(8) 0.7059(6) 0.027(3) Uiso 0.258(3) 1 d P A 2
C23B C 0.7499(11) 0.3548(11) 0.7201(8) 0.0327(8) Uiso 0.258(3) 1 d P A 2
H23B H 0.7251 0.4067 0.7275 0.039 Uiso 0.258(3) 1 calc PR A 2
C24B C 0.7026(8) 0.2859(8) 0.7227(5) 0.029(3) Uiso 0.258(3) 1 d P A 2
C25B C 0.7348(8) 0.2095(7) 0.7151(4) 0.032(2) Uiso 0.258(3) 1 d P A 2
H25B H 0.6983 0.1634 0.7184 0.038 Uiso 0.258(3) 1 calc PR A 2
C26B C 0.8906(9) 0.4195(9) 0.7006(6) 0.052(3) Uiso 0.258(3) 1 d P A 2
C27B C 0.6053(7) 0.2960(7) 0.7372(5) 0.039(2) Uiso 0.258(3) 1 d P A 2
N1 N 0.84251(16) -0.03249(15) 0.55204(16) 0.0528(8) Uani 1 1 d . . .
N2 N 1.10497(13) 0.15477(12) 0.60414(10) 0.0295(4) Uani 1 1 d . . .
N3 N 0.92522(19) 0.1733(2) 0.68413(19) 0.0499(10) Uani 0.742(3) 1 d P A 1
N3B N 0.8509(5) 0.1195(5) 0.6948(5) 0.041(2) Uani 0.258(3) 1 d P A 2
F1 F 0.52172(11) -0.17399(16) 0.57477(8) 0.0628(6) Uani 1 1 d . . .
F2 F 0.53685(11) -0.22422(13) 0.48916(10) 0.0568(5) Uani 1 1 d . . .
F3 F 0.54132(11) -0.09582(12) 0.49944(12) 0.0661(6) Uani 1 1 d . . .
F4 F 0.85217(14) -0.35931(12) 0.50560(9) 0.0572(5) Uani 1 1 d . . .
F5 F 0.77469(11) -0.38643(10) 0.58197(10) 0.0535(5) Uani 1 1 d . . .
F6 F 0.89622(11) -0.32946(10) 0.59236(8) 0.0454(4) Uani 1 1 d . . .
F7 F 1.39171(17) -0.00353(15) 0.60978(12) 0.0827(8) Uani 1 1 d . . .
F8 F 1.36638(15) 0.01122(14) 0.70077(10) 0.0697(7) Uani 1 1 d . . .
F9 F 1.47050(13) 0.07429(15) 0.66263(18) 0.1058(12) Uani 1 1 d . . .
F10 F 1.3486(2) 0.37285(14) 0.56111(10) 0.1005(12) Uani 1 1 d . . .
F11 F 1.41603(15) 0.35923(14) 0.64289(15) 0.0890(9) Uani 1 1 d . . .
F12 F 1.29111(15) 0.40124(11) 0.64287(12) 0.0700(7) Uani 1 1 d . . .
F13 F 0.8609(7) 0.4848(6) 0.6602(4) 0.119(3) Uani 0.742(3) 1 d P A 1
F14 F 0.9211(3) 0.4684(2) 0.7429(2) 0.0705(11) Uani 0.742(3) 1 d P A 1
F15 F 0.7931(3) 0.50490(18) 0.7396(3) 0.131(2) Uani 0.742(3) 1 d P A 1
F13B F 0.8836(17) 0.4664(18) 0.6555(11) 0.117(11) Uani 0.258(3) 1 d P A 2
F14B F 0.9721(7) 0.4039(7) 0.7024(9) 0.132(6) Uani 0.258(3) 1 d P A 2
F15B F 0.8715(8) 0.4750(6) 0.7447(5) 0.063(3) Uani 0.258(3) 1 d P A 2
F16 F 0.61213(15) 0.16502(14) 0.73699(14) 0.0549(8) Uani 0.742(3) 1 d P A 1
F17 F 0.57211(15) 0.2736(2) 0.69133(12) 0.0495(7) Uani 0.742(3) 1 d P A 1
F18 F 0.5974(2) 0.2773(2) 0.78468(15) 0.0407(7) Uani 0.742(3) 1 d P A 1
F16B F 0.5598(5) 0.2286(7) 0.7261(6) 0.085(4) Uani 0.258(3) 1 d P A 2
F17B F 0.5693(6) 0.3539(8) 0.7052(5) 0.086(4) Uani 0.258(3) 1 d P A 2
F18B F 0.5928(7) 0.3160(9) 0.7934(5) 0.066(3) Uani 0.258(3) 1 d P A 2
P1 P 0.95416(4) 0.08094(4) 0.58794(4) 0.03445(19) Uani 1 1 d . A .
H1 H 0.814(2) 0.009(2) 0.5518(16) 0.049(10) Uiso 1 1 d . . .
H2 H 1.083(2) 0.1864(19) 0.5835(13) 0.028(7) Uiso 1 1 d . . .

loop_
_atom_site_aniso_label
_atom_site_aniso_U_11
_atom_site_aniso_U_22
_atom_site_aniso_U_33
_atom_site_aniso_U_23
_atom_site_aniso_U_13
_atom_site_aniso_U_12
C1 0.0245(12) 0.0249(12) 0.0597(17) 0.0027(11) -0.0099(11) -0.0016(9)
C2 0.0206(10) 0.0223(11) 0.0404(13) -0.0022(9) -0.0032(9) -0.0005(8)
C3 0.061(2) 0.0339(15) 0.081(2) -0.0053(15) 0.0357(19) 0.0081(14)
C4 0.0259(12) 0.0272(12) 0.0473(15) 0.0046(10) -0.0062(10) -0.0028(9)
C5 0.0257(11) 0.0283(12) 0.0435(14) 0.0052(10) -0.0062(10) 0.0008(9)
C6 0.0224(11) 0.0333(12) 0.0276(11) 0.0037(9) -0.0013(8) -0.0014(9)
C8 0.0282(11) 0.0262(11) 0.0266(11) 0.0017(9) 0.0037(9) 0.0005(9)
C9 0.0222(11) 0.0291(12) 0.0367(12) 0.0040(10) -0.0023(9) 0.0003(9)
C10 0.0245(11) 0.0375(13) 0.0407(14) 0.0064(11) -0.0049(10) -0.0040(10)
C11 0.0306(12) 0.0284(12) 0.0414(14) 0.0004(10) 0.0042(10) 0.0020(10)
C12 0.0257(11) 0.0225(10) 0.0286(11) 0.0001(8) -0.0018(9) -0.0013(8)
C13 0.0264(11) 0.0204(10) 0.0373(12) 0.0027(9) -0.0020(9) -0.0020(9)
C14 0.0263(11) 0.0304(12) 0.0358(12) 0.0054(10) -0.0027(9) -0.0001(9)
C15 0.0259(11) 0.0330(12) 0.0315(12) 0.0025(10) -0.0018(9) -0.0061(9)
C16 0.0312(12) 0.0249(11) 0.0281(11) -0.0011(9) 0.0033(9) -0.0066(9)
C17 0.0288(11) 0.0212(10) 0.0316(11) 0.0018(9) 0.0000(9) -0.0001(9)
C18 0.0281(13) 0.0384(15) 0.0650(19) 0.0166(14) -0.0030(12) 0.0014(11)
C19 0.0369(14) 0.0283(12) 0.0444(15) -0.0017(11) 0.0033(11) -0.0103(10)
C22 0.030(2) 0.030(2) 0.033(2) 0.0013(16) 0.0048(15) 0.0027(17)
N1 0.0267(12) 0.0255(12) 0.106(2) 0.0100(13) -0.0231(13) -0.0017(9)
N2 0.0260(10) 0.0186(9) 0.0439(12) 0.0028(8) -0.0077(9) 0.0005(8)
N3 0.0211(14) 0.0408(18) 0.088(3) -0.0315(18) 0.0069(15) -0.0030(13)
N3B 0.024(4) 0.029(4) 0.070(6) 0.004(4) 0.003(4) 0.002(3)
F1 0.0272(8) 0.1158(19) 0.0453(10) 0.0059(11) 0.0045(7) -0.0008(10)
F2 0.0347(9) 0.0638(12) 0.0721(13) -0.0145(10) -0.0180(8) -0.0048(8)
F3 0.0287(9) 0.0492(11) 0.1203(18) 0.0336(12) -0.0198(10) -0.0029(7)
F4 0.0677(13) 0.0548(11) 0.0492(10) -0.0107(9) 0.0060(9) 0.0266(10)
F5 0.0420(9) 0.0272(8) 0.0911(14) 0.0139(8) 0.0125(9) -0.0007(7)
F6 0.0401(9) 0.0367(9) 0.0594(11) 0.0075(8) -0.0091(8) 0.0075(7)
F7 0.0939(18) 0.0612(14) 0.0931(17) -0.0063(13) -0.0018(14) 0.0480(13)
F8 0.0637(13) 0.0649(13) 0.0807(15) 0.0406(12) -0.0050(11) 0.0136(11)
F9 0.0291(10) 0.0604(14) 0.228(4) 0.0550(18) -0.0344(15) -0.0038(9)
F10 0.211(3) 0.0483(12) 0.0425(11) 0.0016(9) 0.0193(15) -0.0662(17)
F11 0.0578(13) 0.0449(11) 0.164(3) 0.0075(14) -0.0382(15) -0.0253(10)
F12 0.0761(14) 0.0271(9) 0.1067(18) -0.0102(10) 0.0329(13) -0.0086(9)
F13 0.205(9) 0.073(3) 0.079(5) 0.037(3) -0.055(5) -0.068(4)
F14 0.073(2) 0.0473(18) 0.091(3) -0.0039(16) -0.029(2) -0.023(2)
F15 0.086(3) 0.0274(14) 0.281(7) -0.016(2) 0.084(3) -0.0079(15)
F13B 0.129(14) 0.17(2) 0.056(8) 0.044(11) 0.010(8) -0.117(16)
F14B 0.064(6) 0.055(6) 0.28(2) 0.006(9) -0.002(9) -0.026(5)
F15B 0.075(7) 0.051(5) 0.065(6) 0.011(4) 0.004(6) -0.023(6)
F16 0.0311(12) 0.0343(12) 0.099(2) -0.0049(12) 0.0177(12) -0.0096(9)
F17 0.0238(11) 0.079(2) 0.0459(14) 0.0039(13) -0.0062(9) -0.0032(12)
F18 0.0265(12) 0.0573(19) 0.0382(16) -0.0024(14) 0.0090(10) -0.0012(14)
F16B 0.020(3) 0.095(8) 0.140(10) -0.057(7) 0.019(5) -0.021(4)
F17B 0.048(5) 0.117(9) 0.092(7) 0.049(6) 0.006(4) 0.033(5)
F18B 0.039(4) 0.110(10) 0.049(5) -0.022(7) 0.000(3) 0.019(7)
P1 0.0216(3) 0.0231(3) 0.0587(4) 0.0060(3) -0.0047(3) 0.0004(2)

loop_
_atom_type_symbol
_atom_type_description
_atom_type_scat_dispersion_real
_atom_type_scat_dispersion_imag
_atom_type_scat_source
C C 0.0033 0.0016 'International Tables Vol C Tables 4.2.6.8 and 6.1.1.4'
H H 0.0000 0.0000 'International Tables Vol C Tables 4.2.6.8 and 6.1.1.4'
N N 0.0061 0.0033 'International Tables Vol C Tables 4.2.6.8 and 6.1.1.4'
F F 0.0171 0.0103 'International Tables Vol C Tables 4.2.6.8 and 6.1.1.4'
P P 0.1023 0.0942 'International Tables Vol C Tables 4.2.6.8 and 6.1.1.4'

loop_
_geom_angle_atom_site_label_1
_geom_angle_atom_site_label_2
_geom_angle_atom_site_label_3
_geom_angle
N1 C1 P1 107.99(18)
N2 C2 P1 107.79(16)
N3B C3 N3 65.9(4)
N3B C3 P1 138.7(6)
N3 C3 P1 109.6(3)
N1 C4 C9 122.0(2)
N1 C4 C5 119.0(2)
C9 C4 C5 119.0(2)
C6 C5 C4 120.1(2)
C5 C6 C7 121.3(2)
C5 C6 C10 119.8(2)
C7 C6 C10 118.9(2)
C8 C7 C6 118.3(2)
C7 C8 C9 121.9(2)
C7 C8 C11 119.3(2)
C9 C8 C11 118.7(2)
C8 C9 C4 119.4(2)
F3 C10 F1 108.9(3)
F3 C10 F2 106.4(2)
F1 C10 F2 104.1(2)
F3 C10 C6 113.0(2)
F1 C10 C6 112.2(2)
F2 C10 C6 111.7(2)
F6 C11 F4 106.0(2)
F6 C11 F5 106.1(2)
F4 C11 F5 106.5(2)
F6 C11 C8 113.5(2)
F4 C11 C8 112.4(2)
F5 C11 C8 111.9(2)
N2 C12 C13 122.0(2)
N2 C12 C17 119.1(2)
C13 C12 C17 118.8(2)
C14 C13 C12 119.9(2)
C15 C14 C13 121.8(2)
C15 C14 C18 120.2(2)
C13 C14 C18 118.0(2)
C14 C15 C16 117.6(2)
C17 C16 C15 122.0(2)
C17 C16 C19 118.4(2)
C15 C16 C19 119.6(2)
C16 C17 C12 120.0(2)
F9 C18 F7 108.9(3)
F9 C18 F8 106.4(3)
F7 C18 F8 104.3(3)
F9 C18 C14 112.9(2)
F7 C18 C14 112.0(3)
F8 C18 C14 111.8(2)
F10 C19 F12 106.1(3)
F10 C19 F11 108.1(3)
F12 C19 F11 103.1(3)
F10 C19 C16 113.5(2)
F12 C19 C16 112.5(2)
F11 C19 C16 112.8(2)
N3 C20 C25 123.2(4)
N3 C20 C21 118.4(4)
C25 C20 C21 118.4(3)
C22 C21 C20 120.4(3)
C23 C22 C21 121.5(5)
C23 C22 C26 120.8(5)
C21 C22 C26 117.6(4)
C22 C23 C24 118.0(6)
C25 C24 C23 121.7(4)
C25 C24 C27 121.6(4)
C23 C24 C27 116.8(4)
C24 C25 C20 120.0(3)
F13 C26 F15 109.1(7)
F13 C26 F14 107.3(6)
F15 C26 F14 103.1(5)
F13 C26 C22 113.1(6)
F15 C26 C22 112.5(4)
F14 C26 C22 111.2(4)
F16 C27 F17 107.7(3)
F16 C27 F18 106.6(3)
F17 C27 F18 104.9(3)
F16 C27 C24 113.1(3)
F17 C27 C24 112.3(3)
F18 C27 C24 111.7(3)
N3B C20B C21B 124.9(11)
N3B C20B C25B 117.1(10)
C21B C20B C25B 117.9(9)
C20B C21B C22B 121.2(10)
C21B C22B C23B 119.4(13)
C21B C22B C26B 121.6(13)
C23B C22B C26B 118.9(13)
C24B C23B C22B 117.2(16)
C23B C24B C25B 124.4(14)
C23B C24B C27B 116.7(13)
C25B C24B C27B 118.9(10)
C24B C25B C20B 119.8(10)
F13B C26B F14B 103.2(18)
F13B C26B F15B 98.6(18)
F14B C26B F15B 108.7(13)
F13B C26B C22B 120.9(16)
F14B C26B C22B 112.7(12)
F15B C26B C22B 111.4(12)
F18B C27B F17B 106.1(11)
F18B C27B F16B 107.7(12)
F17B C27B F16B 105.6(11)
F18B C27B C24B 111.7(10)
F17B C27B C24B 112.3(10)
F16B C27B C24B 113.0(10)
C4 N1 C1 123.7(2)
C12 N2 C2 120.95(19)
C20 N3 C3 128.6(3)
C3 N3B C20B 130.4(9)
C1 P1 C3 99.38(15)
C1 P1 C2 99.48(11)
C3 P1 C2 100.59(16)

loop_
_geom_bond_atom_site_label_1
_geom_bond_atom_site_label_2
_geom_bond_distance
C1 N1 1.449(3)
C1 P1 1.845(3)
C2 N2 1.449(3)
C2 P1 1.847(2)
C3 N3B 1.305(10)
C3 N3 1.408(4)
C3 P1 1.847(4)
C4 N1 1.369(3)
C4 C9 1.393(3)
C4 C5 1.406(3)
C5 C6 1.373(3)
C6 C7 1.389(3)
C6 C10 1.504(3)
C7 C8 1.381(3)
C8 C9 1.383(3)
C8 C11 1.497(3)
C10 F3 1.308(3)
C10 F1 1.324(3)
C10 F2 1.339(3)
C11 F6 1.322(3)
C11 F4 1.330(3)
C11 F5 1.342(3)
C12 N2 1.389(3)
C12 C13 1.391(3)
C12 C17 1.399(3)
C13 C14 1.390(3)
C14 C15 1.384(3)
C14 C18 1.502(4)
C15 C16 1.385(4)
C16 C17 1.379(3)
C16 C19 1.501(3)
C18 F9 1.304(3)
C18 F7 1.316(4)
C18 F8 1.328(4)
C19 F10 1.299(4)
C19 F12 1.318(3)
C19 F11 1.325(3)
C20 N3 1.378(5)
C20 C25 1.396(6)
C20 C21 1.402(5)
C21 C22 1.384(6)
C22 C23 1.381(6)
C22 C26 1.501(7)
C23 C24 1.388(7)
C24 C25 1.388(6)
C24 C27 1.491(5)
C26 F13 1.250(10)
C26 F15 1.320(6)
C26 F14 1.347(6)
C27 F16 1.322(4)
C27 F17 1.336(4)
C27 F18 1.348(5)
C20B N3B 1.391(13)
C20B C21B 1.396(15)
C20B C25B 1.400(14)
C21B C22B 1.398(18)
C22B C23B 1.42(2)
C22B C26B 1.455(19)
C23B C24B 1.35(2)
C24B C25B 1.361(16)
C24B C27B 1.563(17)
C26B F13B 1.28(3)
C26B F14B 1.299(18)
C26B F15B 1.376(18)
C27B F18B 1.315(15)
C27B F17B 1.316(14)
C27B F16B 1.339(14)
